data_7244405
loop_
_publ_author_name
'Wojtkiewicz, Kacper'
'Lough, Alan'
'Bender, Timothy P.'

_publ_section_title
;
 Analysis of the solvent effects on the crystal growth of peripherally
 chlorinated boron subphthalocyanines
;
_journal_issue 15
_journal_name_full CrystEngComm
_journal_page_first 2791
_journal_page_last 2807
_journal_paper_doi 10.1039/D1CE01320C
_journal_volume 24
_journal_year 2022
_chemical_absolute_configuration ad
_chemical_formula_moiety 'C30 H10 B Cl6 I N6 O'
_chemical_formula_sum 'C30 H10 B Cl6 I N6 O'
_chemical_formula_weight 820.85
_chemical_name_systematic IPhO-Cl6BsubPc
_space_group_crystal_system orthorhombic
_space_group_IT_number 29
_space_group_name_Hall 'P 2c -2ac'
_space_group_name_H-M_alt 'P c a 21'
_atom_sites_solution_hydrogens geom
_atom_sites_solution_primary diff
_audit_creation_method SHELXL-2018/3
_audit_update_record
;
2021-05-31 deposited with the CCDC.	2022-02-04 downloaded from the CCDC.
;
_cell_angle_alpha 90
_cell_angle_beta 90
_cell_angle_gamma 90
_cell_formula_units_Z 8
_cell_length_a 15.8551(3)
_cell_length_b 15.1122(3)
_cell_length_c 23.9203(5)
_cell_measurement_reflns_used 9613
_cell_measurement_temperature 150(2)
_cell_measurement_theta_max 27.46
_cell_measurement_theta_min 2.70
_cell_volume 5731.4(2)
_computing_cell_refinement APEX3
_computing_data_collection 'APEX3 (Bruker, 2018)'
_computing_data_reduction 'SAINT (Bruker, 2014)'
_computing_molecular_graphics 'PLATON (Spek, 2009)'
_computing_publication_material 'SHELXTL (Sheldrick, 2008)'
_computing_structure_refinement 'SHELXL-2018/3 (Sheldrick, 2015b)'
_computing_structure_solution 'SHELXT 2014/5 (Sheldrick, 2015a)'
_diffrn_ambient_temperature 150(2)
_diffrn_measured_fraction_theta_full 0.999
_diffrn_measured_fraction_theta_max 0.998
_diffrn_measurement_device_type 'Bruker Kappa APEX-DUO PHOTON II'
_diffrn_measurement_method '\f and \w scans'
_diffrn_radiation_type MoK\a
_diffrn_radiation_wavelength 0.71073
_diffrn_reflns_av_R_equivalents 0.0361
_diffrn_reflns_av_unetI/netI 0.0220
_diffrn_reflns_Laue_measured_fraction_full 0.999
_diffrn_reflns_Laue_measured_fraction_max 0.998
_diffrn_reflns_limit_h_max 20
_diffrn_reflns_limit_h_min -20
_diffrn_reflns_limit_k_max 19
_diffrn_reflns_limit_k_min -19
_diffrn_reflns_limit_l_max 31
_diffrn_reflns_limit_l_min -31
_diffrn_reflns_number 130895
_diffrn_reflns_point_group_measured_fraction_full 0.999
_diffrn_reflns_point_group_measured_fraction_max 0.996
_diffrn_reflns_theta_full 25.242
_diffrn_reflns_theta_max 27.490
_diffrn_reflns_theta_min 1.862
_diffrn_source 'sealed tube with Bruker Triumph monochromator'
_exptl_absorpt_coefficient_mu 1.718
_exptl_absorpt_correction_T_max 0.7456
_exptl_absorpt_correction_T_min 0.6732
_exptl_absorpt_correction_type multi-scan
_exptl_absorpt_process_details 'SADABS (Krause et al., 2015)'
_exptl_crystal_colour pink
_exptl_crystal_density_diffrn 1.903
_exptl_crystal_description prism
_exptl_crystal_F_000 3200
_exptl_crystal_recrystallization_method 'Re-crystallisation from solvent: chlorobenzene/heptane'
_exptl_crystal_size_max 0.350
_exptl_crystal_size_mid 0.320
_exptl_crystal_size_min 0.300
_refine_diff_density_max 1.252
_refine_diff_density_min -0.757
_refine_diff_density_rms 0.076
_refine_ls_abs_structure_details
; 
 Flack x determined using 5645 quotients [(I+)-(I-)]/[(I+)+(I-)] 
 (Parsons, Flack and Wagner, Acta Cryst. B69 (2013) 249-259). 
;
_refine_ls_abs_structure_Flack -0.015(3)
_refine_ls_extinction_method none
_refine_ls_goodness_of_fit_ref 1.025
_refine_ls_hydrogen_treatment constr
_refine_ls_matrix_type full
_refine_ls_number_parameters 811
_refine_ls_number_reflns 13117
_refine_ls_number_restraints 1
_refine_ls_restrained_S_all 1.025
_refine_ls_R_factor_all 0.0289
_refine_ls_R_factor_gt 0.0255
_refine_ls_shift/su_max 0.001
_refine_ls_shift/su_mean 0.000
_refine_ls_structure_factor_coef Fsqd
_refine_ls_weighting_details 'w=1/[\s^2^(Fo^2^)+(0.0362P)^2^+5.4662P] where P=(Fo^2^+2Fc^2^)/3'
_refine_ls_weighting_scheme calc
_refine_ls_wR_factor_gt 0.0652
_refine_ls_wR_factor_ref 0.0665
_reflns_Friedel_coverage 0.947
_reflns_Friedel_fraction_full 0.999
_reflns_Friedel_fraction_max 0.993
_reflns_number_gt 12227
_reflns_number_total 13117
_reflns_threshold_expression 'I > 2\s(I)'
_cod_data_source_file d1ce01320c2.cif
_cod_data_source_block d19232a_a
_cod_depositor_comments 'Adding full bibliography for 7244397--7244412.cif.'
_cod_database_code 7244405
_shelx_shelxl_version_number 2018/3
_shelx_space_group_comment
; 
The symmetry employed for this shelxl refinement is uniquely defined 
by the following loop, which should always be used as a source of 
symmetry information in preference to the above space-group names. 
They are only intended as comments. 
;
_shelx_estimated_absorpt_t_min 0.585
_shelx_estimated_absorpt_t_max 0.627

loop_
_space_group_symop_operation_xyz
'x, y, z'
'-x, -y, z+1/2'
'x+1/2, -y, z'
'-x+1/2, y, z+1/2'

loop_
_atom_site_label
_atom_site_type_symbol
_atom_site_fract_x
_atom_site_fract_y
_atom_site_fract_z
_atom_site_U_iso_or_equiv
_atom_site_adp_type
_atom_site_occupancy
_atom_site_site_symmetry_order
_atom_site_calc_flag
_atom_site_refinement_flags_posn
_atom_site_refinement_flags_adp
_atom_site_refinement_flags_occupancy
_atom_site_disorder_assembly
_atom_site_disorder_group
I1A I 0.29730(2) 0.40445(2) 0.46145(2) 0.02478(7) Uani 1 1 d . . . . .
Cl1A Cl 0.92530(7) 0.00204(7) 0.70236(5) 0.0235(2) Uani 1 1 d . . . . .
Cl2A Cl 0.85889(8) 0.05216(9) 0.82086(5) 0.0296(3) Uani 1 1 d . . . . .
Cl3A Cl 0.23292(9) 0.15790(9) 0.89016(5) 0.0339(3) Uani 1 1 d . . . . .
Cl4A Cl 0.10647(8) 0.11338(9) 0.79212(6) 0.0334(3) Uani 1 1 d . . . . .
Cl5A Cl 0.29125(8) -0.08188(9) 0.42323(5) 0.0344(3) Uani 1 1 d . . . . .
Cl6A Cl 0.47993(8) -0.09602(8) 0.38505(5) 0.0285(2) Uani 1 1 d . . . . .
O1A O 0.53642(19) 0.3158(2) 0.61600(13) 0.0194(6) Uani 1 1 d . . . . .
N1A N 0.5817(2) 0.1823(2) 0.65798(15) 0.0159(7) Uani 1 1 d . . . . .
N2A N 0.5314(2) 0.2010(2) 0.75082(15) 0.0176(7) Uani 1 1 d . . . . .
N3A N 0.4388(2) 0.2205(2) 0.67279(15) 0.0166(7) Uani 1 1 d . . . . .
N4A N 0.3393(2) 0.1587(2) 0.60927(15) 0.0178(7) Uani 1 1 d . . . . .
N5A N 0.4841(2) 0.1655(2) 0.58522(15) 0.0156(7) Uani 1 1 d . . . . .
N6A N 0.6208(2) 0.1021(2) 0.57663(15) 0.0170(7) Uani 1 1 d . . . . .
C1A C 0.6370(3) 0.1314(3) 0.62831(18) 0.0175(8) Uani 1 1 d . . . . .
C2A C 0.7010(3) 0.1053(3) 0.6686(2) 0.0179(9) Uani 1 1 d . . . . .
C3A C 0.7765(3) 0.0595(3) 0.66268(19) 0.0173(8) Uani 1 1 d . . . . .
H3AA H 0.793900 0.037512 0.627322 0.021 Uiso 1 1 calc R U . . .
C4A C 0.8255(3) 0.0471(3) 0.7099(2) 0.0185(8) Uani 1 1 d . . . . .
C5A C 0.7967(3) 0.0720(3) 0.7629(2) 0.0198(9) Uani 1 1 d . . . . .
C6A C 0.7193(3) 0.1143(3) 0.76999(19) 0.0201(9) Uani 1 1 d . . . . .
H6AA H 0.698937 0.129413 0.806114 0.024 Uiso 1 1 calc R U . . .
C7A C 0.6730(3) 0.1334(3) 0.72229(18) 0.0177(8) Uani 1 1 d . . . . .
C8A C 0.5925(3) 0.1794(3) 0.71462(18) 0.0166(8) Uani 1 1 d . . . . .
C9A C 0.4542(3) 0.2157(3) 0.72903(17) 0.0180(8) Uani 1 1 d . . . . .
C10A C 0.3713(3) 0.2022(3) 0.75518(18) 0.0175(8) Uani 1 1 d . . . . .
C11A C 0.3477(3) 0.1929(3) 0.81061(18) 0.0205(9) Uani 1 1 d . . . . .
H11A H 0.386609 0.202922 0.840151 0.025 Uiso 1 1 calc R U . . .
C12A C 0.2642(3) 0.1682(3) 0.8213(2) 0.0226(9) Uani 1 1 d . . . . .
C13A C 0.2081(3) 0.1506(3) 0.7778(2) 0.0228(10) Uani 1 1 d . . . . .
C14A C 0.2306(3) 0.1603(3) 0.7224(2) 0.0218(10) Uani 1 1 d . . . . .
H14A H 0.191687 0.148849 0.693058 0.026 Uiso 1 1 calc R U . . .
C15A C 0.3135(3) 0.1879(3) 0.71129(19) 0.0187(9) Uani 1 1 d . . . . .
C16A C 0.3591(3) 0.1935(3) 0.65884(18) 0.0172(8) Uani 1 1 d . . . . .
C17A C 0.4031(3) 0.1413(3) 0.57473(18) 0.0171(8) Uani 1 1 d . . . . .
C18A C 0.4074(3) 0.0803(3) 0.52759(17) 0.0181(9) Uani 1 1 d . . . . .
C19A C 0.3442(3) 0.0348(3) 0.49990(18) 0.0217(9) Uani 1 1 d . . . . .
H19A H 0.286536 0.042275 0.509654 0.026 Uiso 1 1 calc R U . . .
C20A C 0.3682(3) -0.0221(3) 0.45750(19) 0.0214(8) Uani 1 1 d . . . . .
C21A C 0.4540(3) -0.0324(3) 0.44250(18) 0.0212(9) Uani 1 1 d . . . . .
C22A C 0.5174(3) 0.0088(3) 0.47251(17) 0.0203(9) Uani 1 1 d . . . . .
H22A H 0.575160 -0.001465 0.464002 0.024 Uiso 1 1 calc R U . . .
C23A C 0.4939(3) 0.0658(3) 0.51572(18) 0.0174(8) Uani 1 1 d . . . . .
C24A C 0.5428(3) 0.1151(3) 0.55726(18) 0.0181(8) Uani 1 1 d . . . . .
C25A C 0.4943(3) 0.3787(3) 0.58574(18) 0.0180(8) Uani 1 1 d . . . . .
C26A C 0.4307(3) 0.3603(3) 0.54812(18) 0.0201(9) Uani 1 1 d . . . . .
H26A H 0.413632 0.300976 0.541324 0.024 Uiso 1 1 calc R U . . .
C27A C 0.3916(3) 0.4310(3) 0.5200(2) 0.0217(9) Uani 1 1 d . . . . .
C28A C 0.4159(3) 0.5172(3) 0.5292(2) 0.0274(10) Uani 1 1 d . . . . .
H28A H 0.387912 0.564467 0.510725 0.033 Uiso 1 1 calc R U . . .
C29A C 0.4819(3) 0.5342(3) 0.5660(2) 0.0278(11) Uani 1 1 d . . . . .
H29A H 0.500520 0.593273 0.571645 0.033 Uiso 1 1 calc R U . . .
C30A C 0.5206(3) 0.4659(3) 0.5943(2) 0.0224(9) Uani 1 1 d . . . . .
H30A H 0.565278 0.478095 0.619593 0.027 Uiso 1 1 calc R U . . .
B1A B 0.5091(3) 0.2289(3) 0.6306(2) 0.0173(9) Uani 1 1 d . . . . .
I1B I 0.20313(2) 0.65290(2) 0.51537(2) 0.03071(8) Uani 1 1 d . . . . .
Cl1B Cl -0.42314(7) 0.25027(8) 0.24297(5) 0.0294(2) Uani 1 1 d . . . . .
Cl2B Cl -0.34050(8) 0.31821(11) 0.13266(5) 0.0381(3) Uani 1 1 d . . . . .
Cl3B Cl 0.29208(8) 0.39047(10) 0.11072(6) 0.0351(3) Uani 1 1 d . . . . .
Cl4B Cl 0.40502(8) 0.34884(8) 0.21549(6) 0.0315(3) Uani 1 1 d . . . . .
Cl5B Cl 0.14251(8) 0.14141(9) 0.57218(5) 0.0338(3) Uani 1 1 d . . . . .
Cl6B Cl -0.05292(8) 0.12679(8) 0.58770(5) 0.0293(2) Uani 1 1 d . . . . .
O1B O -0.0399(2) 0.5560(2) 0.36465(14) 0.0245(7) Uani 1 1 d . . . . .
N1B N -0.0897(2) 0.4277(2) 0.31838(16) 0.0194(7) Uani 1 1 d . . . . .
N2B N -0.0222(2) 0.4433(2) 0.23014(16) 0.0203(8) Uani 1 1 d . . . . .
N3B N 0.0577(2) 0.4541(2) 0.31420(15) 0.0191(7) Uani 1 1 d . . . . .
N4B N 0.1426(2) 0.3863(2) 0.38393(16) 0.0200(7) Uani 1 1 d . . . . .
N5B N -0.0059(2) 0.4010(2) 0.39718(16) 0.0194(7) Uani 1 1 d . . . . .
N6B N -0.1459(2) 0.3446(2) 0.39361(16) 0.0209(8) Uani 1 1 d . . . . .
C1B C -0.1527(3) 0.3795(3) 0.34195(19) 0.0199(9) Uani 1 1 d . . . . .
C2B C -0.2112(3) 0.3592(3) 0.2970(2) 0.0207(9) Uani 1 1 d . . . . .
C3B C -0.2889(3) 0.3172(3) 0.29675(19) 0.0197(9) Uani 1 1 d . . . . .
H3BA H -0.314563 0.297732 0.330454 0.024 Uiso 1 1 calc R U . . .
C4B C -0.3276(3) 0.3048(3) 0.2455(2) 0.0217(9) Uani 1 1 d . . . . .
C5B C -0.2894(3) 0.3323(3) 0.1950(2) 0.0221(10) Uani 1 1 d . . . . .
C6B C -0.2109(3) 0.3725(3) 0.1957(2) 0.0207(9) Uani 1 1 d . . . . .
H6BA H -0.184278 0.389477 0.161806 0.025 Uiso 1 1 calc R U . . .
C7B C -0.1719(3) 0.3874(3) 0.24648(19) 0.0199(9) Uani 1 1 d . . . . .
C8B C -0.0911(3) 0.4269(3) 0.26154(19) 0.0194(9) Uani 1 1 d . . . . .
C9B C 0.0514(3) 0.4514(3) 0.25741(18) 0.0188(8) Uani 1 1 d . . . . .
C10B C 0.1364(3) 0.4357(3) 0.23734(19) 0.0196(9) Uani 1 1 d . . . . .
C11B C 0.1689(3) 0.4278(3) 0.18293(19) 0.0222(9) Uani 1 1 d . . . . .
H11B H 0.134788 0.440198 0.151240 0.027 Uiso 1 1 calc R U . . .
C12B C 0.2512(3) 0.4018(3) 0.1768(2) 0.0222(9) Uani 1 1 d . . . . .
C13B C 0.3023(3) 0.3837(3) 0.2243(2) 0.0244(10) Uani 1 1 d . . . . .
C14B C 0.2711(3) 0.3922(3) 0.2779(2) 0.0196(9) Uani 1 1 d . . . . .
H14B H 0.305512 0.380347 0.309486 0.023 Uiso 1 1 calc R U . . .
C15B C 0.1878(3) 0.4186(3) 0.2841(2) 0.0207(9) Uani 1 1 d . . . . .
C16B C 0.1331(3) 0.4237(3) 0.3332(2) 0.0205(9) Uani 1 1 d . . . . .
C17B C 0.0721(3) 0.3696(3) 0.41388(18) 0.0230(9) Uani 1 1 d . . . . .
C18B C 0.0563(3) 0.3082(3) 0.4572(2) 0.0212(9) Uani 1 1 d . . . . .
C19B C 0.1106(3) 0.2586(3) 0.49199(19) 0.0229(9) Uani 1 1 d . . . . .
H19B H 0.170134 0.263811 0.488658 0.027 Uiso 1 1 calc R U . . .
C20B C 0.0758(3) 0.2032(3) 0.53037(19) 0.0240(9) Uani 1 1 d . . . . .
C21B C -0.0131(3) 0.1945(3) 0.53621(19) 0.0232(9) Uani 1 1 d . . . . .
C22B C -0.0660(3) 0.2389(3) 0.50085(17) 0.0203(9) Uani 1 1 d . . . . .
H22B H -0.125228 0.230312 0.503082 0.024 Uiso 1 1 calc R U . . .
C23B C -0.0323(3) 0.2962(3) 0.4619(2) 0.0212(8) Uani 1 1 d . . . . .
C24B C -0.0701(3) 0.3512(3) 0.41825(18) 0.0202(9) Uani 1 1 d . . . . .
C25B C 0.0083(3) 0.6201(3) 0.39008(19) 0.0218(9) Uani 1 1 d . . . . .
C26B C 0.0717(3) 0.6029(3) 0.4285(2) 0.0239(10) Uani 1 1 d . . . . .
H26B H 0.086894 0.543784 0.437505 0.029 Uiso 1 1 calc R U . . .
C27B C 0.1130(3) 0.6744(3) 0.45371(19) 0.0228(9) Uani 1 1 d . . . . .
C28B C 0.0934(3) 0.7601(3) 0.4401(2) 0.0263(10) Uani 1 1 d . . . . .
H28B H 0.123028 0.808109 0.456645 0.032 Uiso 1 1 calc R U . . .
C29B C 0.0289(4) 0.7756(3) 0.4015(2) 0.0320(11) Uani 1 1 d . . . . .
H29B H 0.014439 0.834616 0.391828 0.038 Uiso 1 1 calc R U . . .
C30B C -0.0139(3) 0.7061(3) 0.3772(2) 0.0276(10) Uani 1 1 d . . . . .
H30B H -0.058536 0.717416 0.351649 0.033 Uiso 1 1 calc R U . . .
B1B B -0.0182(3) 0.4670(3) 0.3514(2) 0.0197(10) Uani 1 1 d . . . . .

loop_
_atom_site_aniso_label
_atom_site_aniso_U_11
_atom_site_aniso_U_22
_atom_site_aniso_U_33
_atom_site_aniso_U_23
_atom_site_aniso_U_13
_atom_site_aniso_U_12
I1A 0.02631(14) 0.02541(14) 0.02261(14) 0.00328(12) -0.00595(13) 0.00122(11)
Cl1A 0.0176(5) 0.0224(5) 0.0305(5) 0.0044(4) -0.0021(4) 0.0035(4)
Cl2A 0.0249(6) 0.0409(7) 0.0228(5) 0.0078(5) -0.0066(4) 0.0030(5)
Cl3A 0.0405(7) 0.0406(7) 0.0206(5) 0.0005(5) 0.0105(5) -0.0014(6)
Cl4A 0.0256(6) 0.0392(7) 0.0354(7) -0.0049(5) 0.0109(5) -0.0040(5)
Cl5A 0.0311(6) 0.0443(7) 0.0280(6) -0.0158(5) -0.0072(5) -0.0020(5)
Cl6A 0.0392(7) 0.0269(6) 0.0194(5) -0.0063(4) 0.0052(5) 0.0031(5)
O1A 0.0198(15) 0.0160(15) 0.0223(15) 0.0054(12) -0.0008(12) 0.0019(12)
N1A 0.0190(17) 0.0153(16) 0.0135(16) 0.0006(13) -0.0002(14) 0.0009(13)
N2A 0.0203(18) 0.0172(17) 0.0153(16) -0.0015(14) -0.0020(14) -0.0004(14)
N3A 0.0181(17) 0.0160(17) 0.0158(17) -0.0015(13) -0.0013(14) 0.0034(13)
N4A 0.0177(17) 0.0191(17) 0.0167(17) 0.0018(14) -0.0023(14) 0.0044(14)
N5A 0.0192(17) 0.0132(16) 0.0144(16) 0.0012(13) 0.0009(13) 0.0020(13)
N6A 0.0182(17) 0.0168(17) 0.0161(17) 0.0018(13) 0.0025(14) 0.0015(13)
C1A 0.0158(19) 0.018(2) 0.018(2) 0.0032(16) 0.0009(16) -0.0012(16)
C2A 0.015(2) 0.016(2) 0.022(2) 0.0046(17) -0.0026(16) -0.0035(15)
C3A 0.018(2) 0.017(2) 0.018(2) -0.0004(16) -0.0008(16) -0.0011(16)
C4A 0.0135(19) 0.0137(19) 0.028(2) 0.0042(17) -0.0026(17) -0.0022(15)
C5A 0.021(2) 0.021(2) 0.017(2) 0.0043(18) -0.0041(16) -0.0031(17)
C6A 0.021(2) 0.020(2) 0.020(2) 0.0030(17) -0.0014(17) -0.0045(17)
C7A 0.019(2) 0.016(2) 0.018(2) 0.0016(16) 0.0009(17) -0.0010(16)
C8A 0.021(2) 0.0131(18) 0.0159(19) 0.0013(15) -0.0032(16) -0.0025(16)
C9A 0.024(2) 0.0157(19) 0.0139(19) 0.0000(15) 0.0021(16) 0.0033(16)
C10A 0.021(2) 0.0139(19) 0.017(2) -0.0013(15) 0.0012(16) 0.0031(16)
C11A 0.025(2) 0.018(2) 0.019(2) -0.0013(16) -0.0001(17) 0.0062(17)
C12A 0.030(3) 0.016(2) 0.022(2) 0.0017(17) 0.0075(19) 0.0054(18)
C13A 0.020(2) 0.020(2) 0.029(3) -0.0010(18) 0.0066(18) 0.0019(17)
C14A 0.018(2) 0.021(2) 0.027(2) -0.0044(18) -0.0005(18) 0.0041(17)
C15A 0.019(2) 0.017(2) 0.020(2) 0.0001(17) 0.0039(17) 0.0062(16)
C16A 0.0166(19) 0.0157(19) 0.019(2) -0.0010(16) -0.0005(16) 0.0048(16)
C17A 0.018(2) 0.018(2) 0.0151(19) 0.0012(16) -0.0037(16) 0.0028(16)
C18A 0.025(2) 0.018(2) 0.0120(19) 0.0011(15) -0.0022(16) 0.0048(16)
C19A 0.023(2) 0.025(2) 0.017(2) 0.0000(17) -0.0035(16) 0.0047(18)
C20A 0.026(2) 0.024(2) 0.0140(19) -0.0024(17) -0.0061(18) 0.0004(17)
C21A 0.031(2) 0.019(2) 0.0136(18) 0.0017(16) 0.0027(17) 0.0037(17)
C22A 0.026(2) 0.020(2) 0.015(2) 0.0026(16) 0.0018(16) 0.0046(17)
C23A 0.0212(19) 0.0176(19) 0.0134(18) 0.0029(17) -0.0003(17) 0.0011(16)
C24A 0.021(2) 0.0163(19) 0.0168(19) 0.0031(16) 0.0022(16) 0.0040(16)
C25A 0.017(2) 0.017(2) 0.020(2) 0.0040(17) 0.0013(17) 0.0036(16)
C26A 0.025(2) 0.017(2) 0.019(2) 0.0010(16) 0.0015(18) 0.0015(17)
C27A 0.022(2) 0.023(2) 0.020(2) 0.0034(18) -0.0013(18) 0.0032(18)
C28A 0.027(2) 0.020(2) 0.035(3) 0.0089(19) -0.004(2) 0.0023(18)
C29A 0.031(3) 0.015(2) 0.037(3) 0.000(2) -0.002(2) -0.0047(19)
C30A 0.022(2) 0.019(2) 0.026(2) 0.0019(18) 0.0004(18) -0.0010(17)
B1A 0.021(2) 0.015(2) 0.016(2) 0.0005(17) 0.0009(18) 0.0036(18)
I1B 0.02351(15) 0.04023(18) 0.02841(16) -0.00475(14) -0.00359(13) -0.00344(13)
Cl1B 0.0189(5) 0.0360(6) 0.0332(6) 0.0030(5) -0.0033(5) -0.0061(5)
Cl2B 0.0301(6) 0.0604(9) 0.0239(6) 0.0021(6) -0.0081(5) -0.0162(6)
Cl3B 0.0270(6) 0.0526(8) 0.0257(6) -0.0044(6) 0.0064(5) -0.0028(5)
Cl4B 0.0191(5) 0.0376(7) 0.0378(7) -0.0011(5) 0.0027(5) 0.0026(5)
Cl5B 0.0319(6) 0.0386(7) 0.0309(6) 0.0121(5) -0.0028(5) 0.0060(5)
Cl6B 0.0347(6) 0.0288(6) 0.0245(5) 0.0064(5) 0.0062(5) -0.0006(5)
O1B 0.0231(16) 0.0230(17) 0.0273(16) -0.0047(14) -0.0037(14) -0.0007(13)
N1B 0.0204(18) 0.0201(18) 0.0178(18) -0.0009(14) -0.0016(14) 0.0023(14)
N2B 0.0204(18) 0.0200(18) 0.0205(18) 0.0013(14) -0.0012(14) -0.0007(14)
N3B 0.0211(18) 0.0184(18) 0.0177(18) 0.0002(14) -0.0020(15) -0.0023(14)
N4B 0.0212(18) 0.0203(18) 0.0184(18) 0.0005(14) -0.0027(15) -0.0039(15)
N5B 0.0189(18) 0.0204(18) 0.0189(18) -0.0026(14) -0.0010(14) -0.0007(14)
N6B 0.0205(18) 0.0229(19) 0.0194(19) -0.0027(15) 0.0022(15) 0.0018(15)
C1B 0.021(2) 0.018(2) 0.020(2) -0.0008(16) -0.0007(17) 0.0033(17)
C2B 0.020(2) 0.019(2) 0.023(2) -0.0004(17) -0.0009(17) 0.0064(17)
C3B 0.018(2) 0.023(2) 0.019(2) 0.0015(17) 0.0002(16) 0.0008(17)
C4B 0.019(2) 0.019(2) 0.027(2) 0.0015(18) -0.0017(18) -0.0018(17)
C5B 0.024(2) 0.024(2) 0.018(2) -0.0004(18) -0.0046(17) 0.0003(18)
C6B 0.016(2) 0.023(2) 0.023(2) -0.0029(18) 0.0027(17) 0.0013(17)
C7B 0.018(2) 0.018(2) 0.023(2) 0.0010(17) -0.0017(18) 0.0005(17)
C8B 0.021(2) 0.019(2) 0.018(2) 0.0011(17) -0.0042(17) 0.0036(17)
C9B 0.025(2) 0.0135(19) 0.018(2) 0.0022(15) -0.0007(17) -0.0038(16)
C10B 0.020(2) 0.0159(19) 0.023(2) 0.0014(16) -0.0026(17) -0.0035(17)
C11B 0.025(2) 0.019(2) 0.023(2) -0.0010(17) -0.0014(18) -0.0079(18)
C12B 0.023(2) 0.020(2) 0.023(2) -0.0012(17) 0.0037(18) -0.0064(18)
C13B 0.016(2) 0.020(2) 0.038(3) -0.001(2) 0.0026(18) -0.0040(17)
C14B 0.017(2) 0.016(2) 0.026(2) 0.0023(17) -0.0033(17) -0.0023(16)
C15B 0.022(2) 0.018(2) 0.022(2) 0.0031(18) -0.0040(18) -0.0054(16)
C16B 0.020(2) 0.017(2) 0.024(2) -0.0017(17) -0.0017(17) -0.0027(17)
C17B 0.019(2) 0.034(2) 0.016(2) -0.0109(18) -0.0051(17) 0.0082(19)
C18B 0.0156(19) 0.0164(19) 0.032(2) -0.0075(19) 0.0027(18) -0.0003(15)
C19B 0.025(2) 0.024(2) 0.020(2) -0.0038(17) -0.0037(17) 0.0002(18)
C20B 0.029(2) 0.020(2) 0.023(2) -0.0034(17) -0.0059(18) 0.0040(18)
C21B 0.028(2) 0.020(2) 0.021(2) -0.0007(17) 0.0046(18) 0.0006(18)
C22B 0.023(2) 0.021(2) 0.017(2) -0.0046(16) 0.0007(16) -0.0004(17)
C23B 0.023(2) 0.0202(19) 0.0202(19) -0.0032(19) -0.0015(19) -0.0004(16)
C24B 0.026(2) 0.017(2) 0.017(2) -0.0006(16) 0.0053(17) 0.0002(17)
C25B 0.026(2) 0.021(2) 0.019(2) -0.0050(17) 0.0049(18) -0.0048(18)
C26B 0.026(2) 0.017(2) 0.028(2) -0.0040(18) 0.005(2) -0.0020(18)
C27B 0.022(2) 0.026(2) 0.021(2) -0.0024(18) 0.0038(18) -0.0013(18)
C28B 0.030(2) 0.021(2) 0.028(2) -0.0055(18) 0.0036(19) -0.0082(19)
C29B 0.040(3) 0.021(2) 0.034(3) -0.002(2) -0.004(2) -0.003(2)
C30B 0.036(3) 0.023(2) 0.023(2) -0.0007(19) -0.002(2) -0.005(2)
B1B 0.016(2) 0.024(2) 0.019(2) -0.0011(19) -0.0014(19) -0.0013(19)

loop_
_atom_type_symbol
_atom_type_description
_atom_type_scat_dispersion_real
_atom_type_scat_dispersion_imag
_atom_type_scat_source
C C 0.0033 0.0016 'International Tables Vol C Tables 4.2.6.8 and 6.1.1.4'
H H 0.0000 0.0000 'International Tables Vol C Tables 4.2.6.8 and 6.1.1.4'
B B 0.0013 0.0007 'International Tables Vol C Tables 4.2.6.8 and 6.1.1.4'
N N 0.0061 0.0033 'International Tables Vol C Tables 4.2.6.8 and 6.1.1.4'
O O 0.0106 0.0060 'International Tables Vol C Tables 4.2.6.8 and 6.1.1.4'
Cl Cl 0.1484 0.1585 'International Tables Vol C Tables 4.2.6.8 and 6.1.1.4'
I I -0.4742 1.8119 'International Tables Vol C Tables 4.2.6.8 and 6.1.1.4'

loop_
_geom_angle_atom_site_label_1
_geom_angle_atom_site_label_2
_geom_angle_atom_site_label_3
_geom_angle
_geom_angle_site_symmetry_1
_geom_angle_site_symmetry_3
_geom_angle_publ_flag
C25A O1A B1A 128.4(4) . . ?
C1A N1A C8A 114.6(4) . . ?
C1A N1A B1A 122.0(4) . . ?
C8A N1A B1A 123.0(4) . . ?
C8A N2A C9A 116.5(4) . . ?
C9A N3A C16A 112.8(4) . . ?
C9A N3A B1A 122.1(4) . . ?
C16A N3A B1A 122.9(4) . . ?
C17A N4A C16A 116.8(4) . . ?
C17A N5A C24A 113.7(4) . . ?
C17A N5A B1A 123.7(4) . . ?
C24A N5A B1A 121.7(4) . . ?
C24A N6A C1A 116.8(4) . . ?
N6A C1A N1A 122.9(4) . . ?
N6A C1A C2A 131.1(4) . . ?
N1A C1A C2A 104.8(4) . . ?
C3A C2A C7A 120.6(4) . . ?
C3A C2A C1A 131.9(4) . . ?
C7A C2A C1A 107.5(4) . . ?
C4A C3A C2A 117.9(4) . . ?
C4A C3A H3AA 121.0 . . ?
C2A C3A H3AA 121.0 . . ?
C3A C4A C5A 121.3(4) . . ?
C3A C4A Cl1A 118.8(4) . . ?
C5A C4A Cl1A 119.8(3) . . ?
C6A C5A C4A 121.3(4) . . ?
C6A C5A Cl2A 119.0(4) . . ?
C4A C5A Cl2A 119.6(3) . . ?
C7A C6A C5A 117.5(4) . . ?
C7A C6A H6AA 121.3 . . ?
C5A C6A H6AA 121.3 . . ?
C6A C7A C2A 121.0(4) . . ?
C6A C7A C8A 131.5(4) . . ?
C2A C7A C8A 107.5(4) . . ?
N2A C8A N1A 122.8(4) . . ?
N2A C8A C7A 131.7(4) . . ?
N1A C8A C7A 104.4(4) . . ?
N2A C9A N3A 123.4(4) . . ?
N2A C9A C10A 128.6(4) . . ?
N3A C9A C10A 105.5(4) . . ?
C11A C10A C15A 121.4(4) . . ?
C11A C10A C9A 131.6(4) . . ?
C15A C10A C9A 106.6(4) . . ?
C10A C11A C12A 117.3(4) . . ?
C10A C11A H11A 121.4 . . ?
C12A C11A H11A 121.4 . . ?
C13A C12A C11A 121.1(4) . . ?
C13A C12A Cl3A 120.8(4) . . ?
C11A C12A Cl3A 118.1(4) . . ?
C14A C13A C12A 122.1(4) . . ?
C14A C13A Cl4A 117.5(4) . . ?
C12A C13A Cl4A 120.3(4) . . ?
C13A C14A C15A 117.1(4) . . ?
C13A C14A H14A 121.5 . . ?
C15A C14A H14A 121.5 . . ?
C14A C15A C10A 120.9(4) . . ?
C14A C15A C16A 130.3(4) . . ?
C10A C15A C16A 108.1(4) . . ?
N4A C16A N3A 123.4(4) . . ?
N4A C16A C15A 128.9(4) . . ?
N3A C16A C15A 105.5(4) . . ?
N4A C17A N5A 123.4(4) . . ?
N4A C17A C18A 129.8(4) . . ?
N5A C17A C18A 105.6(4) . . ?
C19A C18A C23A 121.8(4) . . ?
C19A C18A C17A 130.6(4) . . ?
C23A C18A C17A 107.3(4) . . ?
C20A C19A C18A 117.4(4) . . ?
C20A C19A H19A 121.3 . . ?
C18A C19A H19A 121.3 . . ?
C19A C20A C21A 121.3(4) . . ?
C19A C20A Cl5A 118.6(4) . . ?
C21A C20A Cl5A 120.1(3) . . ?
C22A C21A C20A 121.2(4) . . ?
C22A C21A Cl6A 119.3(4) . . ?
C20A C21A Cl6A 119.5(4) . . ?
C21A C22A C23A 117.8(4) . . ?
C21A C22A H22A 121.1 . . ?
C23A C22A H22A 121.1 . . ?
C22A C23A C18A 120.2(4) . . ?
C22A C23A C24A 132.4(4) . . ?
C18A C23A C24A 107.3(4) . . ?
N6A C24A N5A 122.6(4) . . ?
N6A C24A C23A 130.6(4) . . ?
N5A C24A C23A 104.7(4) . . ?
O1A C25A C26A 124.2(4) . . ?
O1A C25A C30A 115.6(4) . . ?
C26A C25A C30A 120.2(4) . . ?
C25A C26A C27A 118.7(4) . . ?
C25A C26A H26A 120.6 . . ?
C27A C26A H26A 120.6 . . ?
C28A C27A C26A 121.3(4) . . ?
C28A C27A I1A 119.3(3) . . ?
C26A C27A I1A 119.4(3) . . ?
C27A C28A C29A 119.1(4) . . ?
C27A C28A H28A 120.5 . . ?
C29A C28A H28A 120.5 . . ?
C30A C29A C28A 120.5(4) . . ?
C30A C29A H29A 119.8 . . ?
C28A C29A H29A 119.8 . . ?
C29A C30A C25A 120.1(4) . . ?
C29A C30A H30A 119.9 . . ?
C25A C30A H30A 119.9 . . ?
O1A B1A N1A 107.8(4) . . ?
O1A B1A N5A 119.5(4) . . ?
N1A B1A N5A 102.7(3) . . ?
O1A B1A N3A 117.7(4) . . ?
N1A B1A N3A 103.6(3) . . ?
N5A B1A N3A 103.6(4) . . ?
C25B O1B B1B 129.0(4) . . ?
C1B N1B C8B 113.5(4) . . ?
C1B N1B B1B 123.2(4) . . ?
C8B N1B B1B 122.7(4) . . ?
C9B N2B C8B 116.7(4) . . ?
C16B N3B C9B 112.8(4) . . ?
C16B N3B B1B 123.2(4) . . ?
C9B N3B B1B 122.2(4) . . ?
C16B N4B C17B 117.6(4) . . ?
C24B N5B C17B 111.8(4) . . ?
C24B N5B B1B 122.8(4) . . ?
C17B N5B B1B 124.0(4) . . ?
C24B N6B C1B 116.4(4) . . ?
N6B C1B N1B 122.1(4) . . ?
N6B C1B C2B 130.3(4) . . ?
N1B C1B C2B 106.0(4) . . ?
C3B C2B C7B 121.5(4) . . ?
C3B C2B C1B 131.9(4) . . ?
C7B C2B C1B 106.5(4) . . ?
C4B C3B C2B 117.4(4) . . ?
C4B C3B H3BA 121.3 . . ?
C2B C3B H3BA 121.3 . . ?
C3B C4B C5B 121.8(4) . . ?
C3B C4B Cl1B 119.1(4) . . ?
C5B C4B Cl1B 119.1(4) . . ?
C6B C5B C4B 120.3(4) . . ?
C6B C5B Cl2B 119.4(4) . . ?
C4B C5B Cl2B 120.3(4) . . ?
C7B C6B C5B 119.0(4) . . ?
C7B C6B H6BA 120.5 . . ?
C5B C6B H6BA 120.5 . . ?
C6B C7B C2B 120.0(4) . . ?
C6B C7B C8B 132.7(4) . . ?
C2B C7B C8B 107.3(4) . . ?
N2B C8B N1B 122.8(4) . . ?
N2B C8B C7B 130.5(4) . . ?
N1B C8B C7B 105.4(4) . . ?
N2B C9B N3B 123.4(4) . . ?
N2B C9B C10B 129.2(4) . . ?
N3B C9B C10B 105.5(4) . . ?
C11B C10B C15B 120.5(4) . . ?
C11B C10B C9B 131.4(4) . . ?
C15B C10B C9B 107.8(4) . . ?
C12B C11B C10B 118.2(4) . . ?
C12B C11B H11B 120.9 . . ?
C10B C11B H11B 120.9 . . ?
C11B C12B C13B 120.8(4) . . ?
C11B C12B Cl3B 119.1(4) . . ?
C13B C12B Cl3B 120.1(4) . . ?
C14B C13B C12B 121.3(4) . . ?
C14B C13B Cl4B 118.8(4) . . ?
C12B C13B Cl4B 119.9(4) . . ?
C13B C14B C15B 117.9(4) . . ?
C13B C14B H14B 121.0 . . ?
C15B C14B H14B 121.0 . . ?
C14B C15B C10B 121.2(5) . . ?
C14B C15B C16B 131.8(4) . . ?
C10B C15B C16B 106.5(4) . . ?
N4B C16B N3B 122.8(4) . . ?
N4B C16B C15B 129.4(4) . . ?
N3B C16B C15B 105.8(4) . . ?
N4B C17B N5B 121.5(4) . . ?
N4B C17B C18B 131.1(4) . . ?
N5B C17B C18B 106.2(4) . . ?
C17B C18B C19B 132.3(4) . . ?
C17B C18B C23B 108.5(4) . . ?
C19B C18B C23B 119.2(4) . . ?
C20B C19B C18B 118.5(4) . . ?
C20B C19B H19B 120.7 . . ?
C18B C19B H19B 120.7 . . ?
C19B C20B C21B 121.7(4) . . ?
C19B C20B Cl5B 118.4(4) . . ?
C21B C20B Cl5B 120.0(4) . . ?
C22B C21B C20B 120.1(4) . . ?
C22B C21B Cl6B 120.6(4) . . ?
C20B C21B Cl6B 119.3(4) . . ?
C21B C22B C23B 119.2(4) . . ?
C21B C22B H22B 120.4 . . ?
C23B C22B H22B 120.4 . . ?
C22B C23B C18B 121.1(4) . . ?
C22B C23B C24B 132.9(4) . . ?
C18B C23B C24B 106.0(4) . . ?
N6B C24B N5B 123.2(4) . . ?
N6B C24B C23B 129.6(4) . . ?
N5B C24B C23B 105.8(4) . . ?
O1B C25B C30B 115.0(4) . . ?
O1B C25B C26B 124.4(4) . . ?
C30B C25B C26B 120.6(4) . . ?
C25B C26B C27B 118.7(4) . . ?
C25B C26B H26B 120.7 . . ?
C27B C26B H26B 120.7 . . ?
C28B C27B C26B 121.4(5) . . ?
C28B C27B I1B 118.2(3) . . ?
C26B C27B I1B 120.4(4) . . ?
C27B C28B C29B 118.7(4) . . ?
C27B C28B H28B 120.6 . . ?
C29B C28B H28B 120.6 . . ?
C30B C29B C28B 120.8(5) . . ?
C30B C29B H29B 119.6 . . ?
C28B C29B H29B 119.6 . . ?
C29B C30B C25B 119.8(5) . . ?
C29B C30B H30B 120.1 . . ?
C25B C30B H30B 120.1 . . ?
O1B B1B N5B 119.9(4) . . ?
O1B B1B N1B 107.9(4) . . ?
N5B B1B N1B 102.8(4) . . ?
O1B B1B N3B 116.4(4) . . ?
N5B B1B N3B 104.0(4) . . ?
N1B B1B N3B 103.9(4) . . ?

loop_
_geom_bond_atom_site_label_1
_geom_bond_atom_site_label_2
_geom_bond_distance
_geom_bond_site_symmetry_2
_geom_bond_publ_flag
I1A C27A 2.088(5) . ?
Cl1A C4A 1.732(4) . ?
Cl2A C5A 1.727(5) . ?
Cl3A C12A 1.726(5) . ?
Cl4A C13A 1.740(5) . ?
Cl5A C20A 1.726(4) . ?
Cl6A C21A 1.727(4) . ?
O1A C25A 1.369(5) . ?
O1A B1A 1.425(6) . ?
N1A C1A 1.366(6) . ?
N1A C8A 1.366(5) . ?
N1A B1A 1.500(6) . ?
N2A C8A 1.340(6) . ?
N2A C9A 1.348(6) . ?
N3A C9A 1.369(5) . ?
N3A C16A 1.370(6) . ?
N3A B1A 1.509(6) . ?
N4A C17A 1.332(6) . ?
N4A C16A 1.334(6) . ?
N5A C17A 1.359(6) . ?
N5A C24A 1.376(5) . ?
N5A B1A 1.501(6) . ?
N6A C24A 1.336(6) . ?
N6A C1A 1.338(6) . ?
C1A C2A 1.453(6) . ?
C2A C3A 1.390(6) . ?
C2A C7A 1.423(7) . ?
C3A C4A 1.383(6) . ?
C3A H3AA 0.9500 . ?
C4A C5A 1.400(7) . ?
C5A C6A 1.395(7) . ?
C6A C7A 1.387(6) . ?
C6A H6AA 0.9500 . ?
C7A C8A 1.465(6) . ?
C9A C10A 1.469(6) . ?
C10A C11A 1.385(6) . ?
C10A C15A 1.411(6) . ?
C11A C12A 1.400(7) . ?
C11A H11A 0.9500 . ?
C12A C13A 1.395(7) . ?
C13A C14A 1.381(7) . ?
C14A C15A 1.405(6) . ?
C14A H14A 0.9500 . ?
C15A C16A 1.451(6) . ?
C17A C18A 1.459(6) . ?
C18A C19A 1.384(6) . ?
C18A C23A 1.418(6) . ?
C19A C20A 1.383(6) . ?
C19A H19A 0.9500 . ?
C20A C21A 1.415(6) . ?
C21A C22A 1.383(7) . ?
C22A C23A 1.397(6) . ?
C22A H22A 0.9500 . ?
C23A C24A 1.465(6) . ?
C25A C26A 1.380(7) . ?
C25A C30A 1.397(6) . ?
C26A C27A 1.406(6) . ?
C26A H26A 0.9500 . ?
C27A C28A 1.377(7) . ?
C28A C29A 1.392(7) . ?
C28A H28A 0.9500 . ?
C29A C30A 1.378(7) . ?
C29A H29A 0.9500 . ?
C30A H30A 0.9500 . ?
I1B C27B 2.079(5) . ?
Cl1B C4B 1.725(5) . ?
Cl2B C5B 1.711(5) . ?
Cl3B C12B 1.718(5) . ?
Cl4B C13B 1.725(5) . ?
Cl5B C20B 1.729(5) . ?
Cl6B C21B 1.721(5) . ?
O1B C25B 1.375(6) . ?
O1B B1B 1.425(6) . ?
N1B C1B 1.358(6) . ?
N1B C8B 1.360(6) . ?
N1B B1B 1.504(6) . ?
N2B C9B 1.343(6) . ?
N2B C8B 1.349(6) . ?
N3B C16B 1.358(6) . ?
N3B C9B 1.363(5) . ?
N3B B1B 1.510(6) . ?
N4B C16B 1.348(6) . ?
N4B C17B 1.352(6) . ?
N5B C24B 1.363(6) . ?
N5B C17B 1.382(6) . ?
N5B B1B 1.493(6) . ?
N6B C24B 1.343(6) . ?
N6B C1B 1.348(6) . ?
C1B C2B 1.453(6) . ?
C2B C3B 1.385(6) . ?
C2B C7B 1.425(7) . ?
C3B C4B 1.383(6) . ?
C3B H3BA 0.9500 . ?
C4B C5B 1.414(7) . ?
C5B C6B 1.385(6) . ?
C6B C7B 1.381(7) . ?
C6B H6BA 0.9500 . ?
C7B C8B 1.458(6) . ?
C9B C10B 1.451(6) . ?
C10B C11B 1.405(7) . ?
C10B C15B 1.407(6) . ?
C11B C12B 1.370(7) . ?
C11B H11B 0.9500 . ?
C12B C13B 1.422(7) . ?
C13B C14B 1.378(7) . ?
C14B C15B 1.387(6) . ?
C14B H14B 0.9500 . ?
C15B C16B 1.462(7) . ?
C17B C18B 1.413(7) . ?
C18B C19B 1.414(6) . ?
C18B C23B 1.422(6) . ?
C19B C20B 1.360(7) . ?
C19B H19B 0.9500 . ?
C20B C21B 1.422(7) . ?
C21B C22B 1.367(7) . ?
C22B C23B 1.380(6) . ?
C22B H22B 0.9500 . ?
C23B C24B 1.463(6) . ?
C25B C30B 1.382(7) . ?
C25B C26B 1.387(7) . ?
C26B C27B 1.400(6) . ?
C26B H26B 0.9500 . ?
C27B C28B 1.372(7) . ?
C28B C29B 1.398(7) . ?
C28B H28B 0.9500 . ?
C29B C30B 1.378(7) . ?
C29B H29B 0.9500 . ?
C30B H30B 0.9500 . ?

loop_
_geom_torsion_atom_site_label_1
_geom_torsion_atom_site_label_2
_geom_torsion_atom_site_label_3
_geom_torsion_atom_site_label_4
_geom_torsion
_geom_torsion_site_symmetry_1
_geom_torsion_site_symmetry_2
_geom_torsion_site_symmetry_3
_geom_torsion_site_symmetry_4
_geom_torsion_publ_flag
C24A N6A C1A N1A -8.5(6) . . . . ?
C24A N6A C1A C2A 157.1(4) . . . . ?
C8A N1A C1A N6A 157.2(4) . . . . ?
B1A N1A C1A N6A -16.0(6) . . . . ?
C8A N1A C1A C2A -11.7(5) . . . . ?
B1A N1A C1A C2A 175.1(4) . . . . ?
N6A C1A C2A C3A 18.4(8) . . . . ?
N1A C1A C2A C3A -174.1(4) . . . . ?
N6A C1A C2A C7A -160.0(4) . . . . ?
N1A C1A C2A C7A 7.6(5) . . . . ?
C7A C2A C3A C4A -3.7(6) . . . . ?
C1A C2A C3A C4A 178.1(4) . . . . ?
C2A C3A C4A C5A 6.0(6) . . . . ?
C2A C3A C4A Cl1A -172.5(3) . . . . ?
C3A C4A C5A C6A -3.2(7) . . . . ?
Cl1A C4A C5A C6A 175.3(4) . . . . ?
C3A C4A C5A Cl2A 178.1(3) . . . . ?
Cl1A C4A C5A Cl2A -3.4(5) . . . . ?
C4A C5A C6A C7A -2.1(7) . . . . ?
Cl2A C5A C6A C7A 176.6(3) . . . . ?
C5A C6A C7A C2A 4.4(6) . . . . ?
C5A C6A C7A C8A -177.4(4) . . . . ?
C3A C2A C7A C6A -1.5(6) . . . . ?
C1A C2A C7A C6A 177.0(4) . . . . ?
C3A C2A C7A C8A 179.8(4) . . . . ?
C1A C2A C7A C8A -1.6(5) . . . . ?
C9A N2A C8A N1A 8.0(6) . . . . ?
C9A N2A C8A C7A -158.2(4) . . . . ?
C1A N1A C8A N2A -158.7(4) . . . . ?
B1A N1A C8A N2A 14.4(6) . . . . ?
C1A N1A C8A C7A 10.7(5) . . . . ?
B1A N1A C8A C7A -176.2(4) . . . . ?
C6A C7A C8A N2A -15.5(8) . . . . ?
C2A C7A C8A N2A 163.0(4) . . . . ?
C6A C7A C8A N1A 176.5(5) . . . . ?
C2A C7A C8A N1A -5.0(5) . . . . ?
C8A N2A C9A N3A -8.5(6) . . . . ?
C8A N2A C9A C10A 150.6(4) . . . . ?
C16A N3A C9A N2A 150.4(4) . . . . ?
B1A N3A C9A N2A -13.1(6) . . . . ?
C16A N3A C9A C10A -12.8(5) . . . . ?
B1A N3A C9A C10A -176.3(4) . . . . ?
N2A C9A C10A C11A 18.3(8) . . . . ?
N3A C9A C10A C11A -179.7(4) . . . . ?
N2A C9A C10A C15A -154.2(4) . . . . ?
N3A C9A C10A C15A 7.8(5) . . . . ?
C15A C10A C11A C12A 0.4(6) . . . . ?
C9A C10A C11A C12A -171.1(4) . . . . ?
C10A C11A C12A C13A 2.2(6) . . . . ?
C10A C11A C12A Cl3A -179.0(3) . . . . ?
C11A C12A C13A C14A -2.9(7) . . . . ?
Cl3A C12A C13A C14A 178.4(4) . . . . ?
C11A C12A C13A Cl4A 176.0(3) . . . . ?
Cl3A C12A C13A Cl4A -2.7(5) . . . . ?
C12A C13A C14A C15A 0.7(7) . . . . ?
Cl4A C13A C14A C15A -178.2(3) . . . . ?
C13A C14A C15A C10A 1.9(6) . . . . ?
C13A C14A C15A C16A 171.3(4) . . . . ?
C11A C10A C15A C14A -2.5(6) . . . . ?
C9A C10A C15A C14A 170.8(4) . . . . ?
C11A C10A C15A C16A -174.0(4) . . . . ?
C9A C10A C15A C16A -0.7(5) . . . . ?
C17A N4A C16A N3A 7.5(6) . . . . ?
C17A N4A C16A C15A -153.4(4) . . . . ?
C9A N3A C16A N4A -152.2(4) . . . . ?
B1A N3A C16A N4A 11.1(6) . . . . ?
C9A N3A C16A C15A 12.4(5) . . . . ?
B1A N3A C16A C15A 175.8(4) . . . . ?
C14A C15A C16A N4A -13.7(8) . . . . ?
C10A C15A C16A N4A 156.7(4) . . . . ?
C14A C15A C16A N3A -177.2(4) . . . . ?
C10A C15A C16A N3A -6.7(5) . . . . ?
C16A N4A C17A N5A -7.0(6) . . . . ?
C16A N4A C17A C18A 158.1(4) . . . . ?
C24A N5A C17A N4A 156.9(4) . . . . ?
B1A N5A C17A N4A -12.3(6) . . . . ?
C24A N5A C17A C18A -11.3(5) . . . . ?
B1A N5A C17A C18A 179.5(4) . . . . ?
N4A C17A C18A C19A 12.1(8) . . . . ?
N5A C17A C18A C19A 179.3(4) . . . . ?
N4A C17A C18A C23A -162.2(4) . . . . ?
N5A C17A C18A C23A 5.0(5) . . . . ?
C23A C18A C19A C20A -3.8(6) . . . . ?
C17A C18A C19A C20A -177.4(4) . . . . ?
C18A C19A C20A C21A -0.8(7) . . . . ?
C18A C19A C20A Cl5A 178.5(3) . . . . ?
C19A C20A C21A C22A 5.1(7) . . . . ?
Cl5A C20A C21A C22A -174.2(3) . . . . ?
C19A C20A C21A Cl6A -173.9(3) . . . . ?
Cl5A C20A C21A Cl6A 6.8(5) . . . . ?
C20A C21A C22A C23A -4.4(6) . . . . ?
Cl6A C21A C22A C23A 174.6(3) . . . . ?
C21A C22A C23A C18A -0.2(6) . . . . ?
C21A C22A C23A C24A 175.8(4) . . . . ?
C19A C18A C23A C22A 4.4(6) . . . . ?
C17A C18A C23A C22A 179.3(4) . . . . ?
C19A C18A C23A C24A -172.5(4) . . . . ?
C17A C18A C23A C24A 2.4(5) . . . . ?
C1A N6A C24A N5A 8.0(6) . . . . ?
C1A N6A C24A C23A -153.0(4) . . . . ?
C17A N5A C24A N6A -152.5(4) . . . . ?
B1A N5A C24A N6A 16.9(6) . . . . ?
C17A N5A C24A C23A 12.7(5) . . . . ?
B1A N5A C24A C23A -177.9(4) . . . . ?
C22A C23A C24A N6A -21.6(8) . . . . ?
C18A C23A C24A N6A 154.8(4) . . . . ?
C22A C23A C24A N5A 174.9(4) . . . . ?
C18A C23A C24A N5A -8.7(5) . . . . ?
B1A O1A C25A C26A -23.2(7) . . . . ?
B1A O1A C25A C30A 158.0(4) . . . . ?
O1A C25A C26A C27A 179.3(4) . . . . ?
C30A C25A C26A C27A -1.9(7) . . . . ?
C25A C26A C27A C28A 0.3(7) . . . . ?
C25A C26A C27A I1A 178.5(3) . . . . ?
C26A C27A C28A C29A 1.7(8) . . . . ?
I1A C27A C28A C29A -176.4(4) . . . . ?
C27A C28A C29A C30A -2.2(8) . . . . ?
C28A C29A C30A C25A 0.7(8) . . . . ?
O1A C25A C30A C29A -179.7(4) . . . . ?
C26A C25A C30A C29A 1.4(7) . . . . ?
C25A O1A B1A N1A 173.4(4) . . . . ?
C25A O1A B1A N5A 56.9(6) . . . . ?
C25A O1A B1A N3A -70.0(6) . . . . ?
C1A N1A B1A O1A -92.5(5) . . . . ?
C8A N1A B1A O1A 94.9(5) . . . . ?
C1A N1A B1A N5A 34.5(5) . . . . ?
C8A N1A B1A N5A -138.1(4) . . . . ?
C1A N1A B1A N3A 142.0(4) . . . . ?
C8A N1A B1A N3A -30.6(5) . . . . ?
C17A N5A B1A O1A -107.4(5) . . . . ?
C24A N5A B1A O1A 84.3(5) . . . . ?
C17A N5A B1A N1A 133.5(4) . . . . ?
C24A N5A B1A N1A -34.8(5) . . . . ?
C17A N5A B1A N3A 25.9(5) . . . . ?
C24A N5A B1A N3A -142.4(4) . . . . ?
C9A N3A B1A O1A -89.1(5) . . . . ?
C16A N3A B1A O1A 109.1(5) . . . . ?
C9A N3A B1A N1A 29.7(5) . . . . ?
C16A N3A B1A N1A -132.1(4) . . . . ?
C9A N3A B1A N5A 136.6(4) . . . . ?
C16A N3A B1A N5A -25.2(5) . . . . ?
C24B N6B C1B N1B -7.3(6) . . . . ?
C24B N6B C1B C2B 156.1(5) . . . . ?
C8B N1B C1B N6B 154.7(4) . . . . ?
B1B N1B C1B N6B -16.9(7) . . . . ?
C8B N1B C1B C2B -12.1(5) . . . . ?
B1B N1B C1B C2B 176.2(4) . . . . ?
N6B C1B C2B C3B 19.3(8) . . . . ?
N1B C1B C2B C3B -175.3(5) . . . . ?
N6B C1B C2B C7B -157.5(5) . . . . ?
N1B C1B C2B C7B 8.0(5) . . . . ?
C7B C2B C3B C4B -0.9(7) . . . . ?
C1B C2B C3B C4B -177.3(5) . . . . ?
C2B C3B C4B C5B 1.0(7) . . . . ?
C2B C3B C4B Cl1B 178.4(3) . . . . ?
C3B C4B C5B C6B 0.3(7) . . . . ?
Cl1B C4B C5B C6B -177.0(4) . . . . ?
C3B C4B C5B Cl2B -178.3(4) . . . . ?
Cl1B C4B C5B Cl2B 4.3(6) . . . . ?
C4B C5B C6B C7B -1.8(7) . . . . ?
Cl2B C5B C6B C7B 176.9(4) . . . . ?
C5B C6B C7B C2B 1.9(7) . . . . ?
C5B C6B C7B C8B 179.6(5) . . . . ?
C3B C2B C7B C6B -0.6(7) . . . . ?
C1B C2B C7B C6B 176.6(4) . . . . ?
C3B C2B C7B C8B -178.8(4) . . . . ?
C1B C2B C7B C8B -1.6(5) . . . . ?
C9B N2B C8B N1B 7.0(6) . . . . ?
C9B N2B C8B C7B -157.7(4) . . . . ?
C1B N1B C8B N2B -157.0(4) . . . . ?
B1B N1B C8B N2B 14.7(7) . . . . ?
C1B N1B C8B C7B 11.0(5) . . . . ?
B1B N1B C8B C7B -177.3(4) . . . . ?
C6B C7B C8B N2B -16.4(8) . . . . ?
C2B C7B C8B N2B 161.5(4) . . . . ?
C6B C7B C8B N1B 176.8(5) . . . . ?
C2B C7B C8B N1B -5.3(5) . . . . ?
C8B N2B C9B N3B -7.9(6) . . . . ?
C8B N2B C9B C10B 154.1(4) . . . . ?
C16B N3B C9B N2B 152.6(4) . . . . ?
B1B N3B C9B N2B -12.7(6) . . . . ?
C16B N3B C9B C10B -13.0(5) . . . . ?
B1B N3B C9B C10B -178.4(4) . . . . ?
N2B C9B C10B C11B 16.5(8) . . . . ?
N3B C9B C10B C11B -179.0(5) . . . . ?
N2B C9B C10B C15B -157.1(4) . . . . ?
N3B C9B C10B C15B 7.4(5) . . . . ?
C15B C10B C11B C12B 1.0(6) . . . . ?
C9B C10B C11B C12B -172.0(4) . . . . ?
C10B C11B C12B C13B -0.4(7) . . . . ?
C10B C11B C12B Cl3B 179.3(3) . . . . ?
C11B C12B C13B C14B -0.3(7) . . . . ?
Cl3B C12B C13B C14B -179.9(4) . . . . ?
C11B C12B C13B Cl4B 178.6(3) . . . . ?
Cl3B C12B C13B Cl4B -1.0(5) . . . . ?
C12B C13B C14B C15B 0.3(7) . . . . ?
Cl4B C13B C14B C15B -178.7(3) . . . . ?
C13B C14B C15B C10B 0.4(7) . . . . ?
C13B C14B C15B C16B 171.7(5) . . . . ?
C11B C10B C15B C14B -1.1(7) . . . . ?
C9B C10B C15B C14B 173.4(4) . . . . ?
C11B C10B C15B C16B -174.3(4) . . . . ?
C9B C10B C15B C16B 0.2(5) . . . . ?
C17B N4B C16B N3B 7.8(6) . . . . ?
C17B N4B C16B C15B -153.4(5) . . . . ?
C9B N3B C16B N4B -151.9(4) . . . . ?
B1B N3B C16B N4B 13.3(7) . . . . ?
C9B N3B C16B C15B 13.2(5) . . . . ?
B1B N3B C16B C15B 178.3(4) . . . . ?
C14B C15B C16B N4B -16.2(8) . . . . ?
C10B C15B C16B N4B 156.0(5) . . . . ?
C14B C15B C16B N3B -179.9(5) . . . . ?
C10B C15B C16B N3B -7.7(5) . . . . ?
C16B N4B C17B N5B -9.3(6) . . . . ?
C16B N4B C17B C18B 156.3(5) . . . . ?
C24B N5B C17B N4B 156.0(4) . . . . ?
B1B N5B C17B N4B -10.4(7) . . . . ?
C24B N5B C17B C18B -12.8(5) . . . . ?
B1B N5B C17B C18B -179.1(4) . . . . ?
N4B C17B C18B C19B 16.4(8) . . . . ?
N5B C17B C18B C19B -176.4(5) . . . . ?
N4B C17B C18B C23B -160.9(5) . . . . ?
N5B C17B C18B C23B 6.3(5) . . . . ?
C17B C18B C19B C20B -179.5(5) . . . . ?
C23B C18B C19B C20B -2.4(6) . . . . ?
C18B C19B C20B C21B -0.2(7) . . . . ?
C18B C19B C20B Cl5B 179.1(3) . . . . ?
C19B C20B C21B C22B 3.5(7) . . . . ?
Cl5B C20B C21B C22B -175.8(3) . . . . ?
C19B C20B C21B Cl6B -177.2(4) . . . . ?
Cl5B C20B C21B Cl6B 3.5(5) . . . . ?
C20B C21B C22B C23B -4.0(7) . . . . ?
Cl6B C21B C22B C23B 176.7(3) . . . . ?
C21B C22B C23B C18B 1.4(7) . . . . ?
C21B C22B C23B C24B 178.6(5) . . . . ?
C17B C18B C23B C22B 179.6(4) . . . . ?
C19B C18B C23B C22B 1.8(7) . . . . ?
C17B C18B C23B C24B 1.7(5) . . . . ?
C19B C18B C23B C24B -176.1(4) . . . . ?
C1B N6B C24B N5B 9.5(6) . . . . ?
C1B N6B C24B C23B -155.1(5) . . . . ?
C17B N5B C24B N6B -154.0(4) . . . . ?
B1B N5B C24B N6B 12.5(6) . . . . ?
C17B N5B C24B C23B 13.7(5) . . . . ?
B1B N5B C24B C23B -179.7(4) . . . . ?
C22B C23B C24B N6B -20.0(8) . . . . ?
C18B C23B C24B N6B 157.6(4) . . . . ?
C22B C23B C24B N5B 173.4(5) . . . . ?
C18B C23B C24B N5B -9.1(5) . . . . ?
B1B O1B C25B C30B 154.3(5) . . . . ?
B1B O1B C25B C26B -29.2(7) . . . . ?
O1B C25B C26B C27B -176.5(4) . . . . ?
C30B C25B C26B C27B -0.2(7) . . . . ?
C25B C26B C27B C28B -1.7(7) . . . . ?
C25B C26B C27B I1B 176.0(3) . . . . ?
C26B C27B C28B C29B 2.0(7) . . . . ?
I1B C27B C28B C29B -175.7(4) . . . . ?
C27B C28B C29B C30B -0.3(8) . . . . ?
C28B C29B C30B C25B -1.5(8) . . . . ?
O1B C25B C30B C29B 178.4(5) . . . . ?
C26B C25B C30B C29B 1.8(8) . . . . ?
C25B O1B B1B N5B 68.9(6) . . . . ?
C25B O1B B1B N1B -174.0(4) . . . . ?
C25B O1B B1B N3B -57.7(6) . . . . ?
C24B N5B B1B O1B 89.2(5) . . . . ?
C17B N5B B1B O1B -105.9(5) . . . . ?
C24B N5B B1B N1B -30.5(5) . . . . ?
C17B N5B B1B N1B 134.4(4) . . . . ?
C24B N5B B1B N3B -138.6(4) . . . . ?
C17B N5B B1B N3B 26.4(5) . . . . ?
C1B N1B B1B O1B -94.9(5) . . . . ?
C8B N1B B1B O1B 94.3(5) . . . . ?
C1B N1B B1B N5B 32.8(5) . . . . ?
C8B N1B B1B N5B -138.0(4) . . . . ?
C1B N1B B1B N3B 140.9(4) . . . . ?
C8B N1B B1B N3B -29.9(6) . . . . ?
C16B N3B B1B O1B 106.6(5) . . . . ?
C9B N3B B1B O1B -89.6(5) . . . . ?
C16B N3B B1B N5B -27.7(5) . . . . ?
C9B N3B B1B N5B 136.1(4) . . . . ?
C16B N3B B1B N1B -134.9(4) . . . . ?
C9B N3B B1B N1B 28.9(5) . . . . ?
